data_7213725
loop_
_publ_author_name
'Zhang, Ruilong'
'Zhang, Qiong'
'Liu, Zhaodi'
'Yang, Longmei'
'Wu, Jieying'
'Zhou, Hongping'
'Yang, Jiaxiang'
'Tian, Yupeng'

_publ_section_title
;
 Two polymorphs and cocrystal of styryl-pyridine derivatives with tuned
 emission induced by Co2+ and Zn(phen)32+
;
_journal_issue 10
_journal_name_full CrystEngComm
_journal_page_first 2039
_journal_paper_doi 10.1039/c3ce42069h
_journal_volume 16
_journal_year 2014
_chemical_formula_sum 'C28 H32 N2 O2'
_chemical_formula_weight 428.56
_chemical_name_systematic
;
?
;
_space_group_IT_number 88
_symmetry_cell_setting tetragonal
_symmetry_space_group_name_Hall '-I 4ad'
_symmetry_space_group_name_H-M 'I 41/a :2'
_atom_sites_solution_hydrogens geom
_atom_sites_solution_primary direct
_atom_sites_solution_secondary difmap
_audit_creation_method SHELXL-97
_cell_angle_alpha 90.000(5)
_cell_angle_beta 90.000(5)
_cell_angle_gamma 90.000(5)
_cell_formula_units_Z 8
_cell_length_a 27.908(5)
_cell_length_b 27.908(5)
_cell_length_c 6.521(5)
_cell_measurement_reflns_used 1015
_cell_measurement_temperature 293(2)
_cell_measurement_theta_max 15.90
_cell_measurement_theta_min 3.26
_cell_volume 5079(4)
_computing_structure_refinement 'SHELXL-97 (Sheldrick, 1997)'
_computing_structure_solution 'SHELXS-97 (Sheldrick, 1990)'
_diffrn_ambient_temperature 293(2)
_diffrn_measured_fraction_theta_full 1.000
_diffrn_measured_fraction_theta_max 1.000
_diffrn_measurement_device_type 'CCD area detector'
_diffrn_measurement_method 'phi and omega scans'
_diffrn_radiation_monochromator graphite
_diffrn_radiation_source 'fine-focus sealed tube'
_diffrn_radiation_type MoK\a
_diffrn_radiation_wavelength 0.71069
_diffrn_reflns_av_R_equivalents 0.0902
_diffrn_reflns_av_sigmaI/netI 0.0939
_diffrn_reflns_limit_h_max 22
_diffrn_reflns_limit_h_min -33
_diffrn_reflns_limit_k_max 33
_diffrn_reflns_limit_k_min -33
_diffrn_reflns_limit_l_max 7
_diffrn_reflns_limit_l_min -5
_diffrn_reflns_number 11340
_diffrn_reflns_theta_full 25.00
_diffrn_reflns_theta_max 25.00
_diffrn_reflns_theta_min 2.06
_exptl_absorpt_coefficient_mu 0.070
_exptl_absorpt_correction_T_max 0.9861
_exptl_absorpt_correction_T_min 0.9657
_exptl_absorpt_correction_type none
_exptl_crystal_colour green
_exptl_crystal_density_diffrn 1.121
_exptl_crystal_density_method 'not measured'
_exptl_crystal_description block
_exptl_crystal_F_000 1840
_exptl_crystal_size_max 0.50
_exptl_crystal_size_mid 0.30
_exptl_crystal_size_min 0.20
_refine_diff_density_max 0.415
_refine_diff_density_min -0.231
_refine_diff_density_rms 0.045
_refine_ls_extinction_coef 0.0011(6)
_refine_ls_extinction_expression Fc^*^=kFc[1+0.001xFc^2^\l^3^/sin(2\q)]^-1/4^
_refine_ls_extinction_method SHELXL
_refine_ls_goodness_of_fit_ref 1.141
_refine_ls_hydrogen_treatment constr
_refine_ls_matrix_type full
_refine_ls_number_parameters 147
_refine_ls_number_reflns 2238
_refine_ls_number_restraints 19
_refine_ls_restrained_S_all 1.225
_refine_ls_R_factor_all 0.1679
_refine_ls_R_factor_gt 0.0749
_refine_ls_shift/su_max 0.000
_refine_ls_shift/su_mean 0.000
_refine_ls_structure_factor_coef Fsqd
_refine_ls_weighting_details 'calc w=1/[\s^2^(Fo^2^)+(0.1000P)^2^+0.3000P] where P=(Fo^2^+2Fc^2^)/3'
_refine_ls_weighting_scheme calc
_refine_ls_wR_factor_gt 0.1921
_refine_ls_wR_factor_ref 0.2462
_reflns_number_gt 1040
_reflns_number_total 2238
_reflns_threshold_expression >2sigma(I)
_cod_data_source_file c3ce42069h.txt
_cod_data_source_block tian673
_cod_depositor_comments
;
The following automatic conversions were performed:

'_symmetry_cell_setting' value 'Tetragonal' changed to 'tetragonal'
according to
/usr/data/users/saulius/automatic-downloads/current/RSC/lib/dictionaries/cif_core.dic
dictionary named 'cif_core.dic' version 2.4.2 from 2011-04-26.

Automatic conversion script
Id: cif_fix_values 2281 2013-09-26 08:29:07Z andrius 
;
_cod_original_sg_symbol_H-M 'I4(1)/a '
_cod_database_code 7213725

loop_
_symmetry_equiv_pos_as_xyz
'x, y, z'
'-x, -y+1/2, z'
'-y+3/4, x+1/4, z+1/4'
'y+1/4, -x+1/4, z+1/4'
'x+1/2, y+1/2, z+1/2'
'-x+1/2, -y+1, z+1/2'
'-y+5/4, x+3/4, z+3/4'
'y+3/4, -x+3/4, z+3/4'
'-x, -y, -z'
'x, y-1/2, -z'
'y-3/4, -x-1/4, -z-1/4'
'-y-1/4, x-1/4, -z-1/4'
'-x+1/2, -y+1/2, -z+1/2'
'x+1/2, y, -z+1/2'
'y-1/4, -x+1/4, -z+1/4'
'-y+1/4, x+1/4, -z+1/4'

loop_
_atom_site_label
_atom_site_type_symbol
_atom_site_fract_x
_atom_site_fract_y
_atom_site_fract_z
_atom_site_U_iso_or_equiv
_atom_site_adp_type
_atom_site_occupancy
_atom_site_symmetry_multiplicity
_atom_site_calc_flag
_atom_site_refinement_flags
C10 C 0.48592(14) 0.95961(15) 0.3895(6) 0.0566(12) Uani 1 1 d .
C6 C 0.40155(15) 1.02051(14) 0.9017(6) 0.0567(12) Uani 1 1 d .
H6 H 0.3853 0.9994 0.8159 0.068 Uiso 1 1 calc R
O1 O 0.47592(11) 0.91908(11) 0.2770(5) 0.0846(12) Uani 1 1 d .
C8 C 0.47350(14) 1.01439(14) 0.6753(6) 0.0524(11) Uani 1 1 d .
C7 C 0.44654(15) 1.03061(14) 0.8559(6) 0.0562(12) Uani 1 1 d .
H7 H 0.4629 1.0501 0.9479 0.067 Uiso 1 1 calc R
C9 C 0.46028(14) 0.97387(14) 0.5611(6) 0.0569(12) Uani 1 1 d .
H13 H 0.4337 0.9562 0.6016 0.068 Uiso 1 1 calc R
C1 C 0.39788(16) 1.05751(14) 1.2525(7) 0.0603(12) Uani 1 1 d .
H2 H 0.4311 1.0560 1.2638 0.072 Uiso 1 1 calc R
N1 N 0.32323(16) 1.08113(14) 1.4070(6) 0.0762(12) Uani 1 1 d .
C5 C 0.37523(14) 1.04003(13) 1.0775(6) 0.0508(11) Uani 1 1 d .
C2 C 0.37067(19) 1.07724(15) 1.4106(7) 0.0683(13) Uani 1 1 d .
H1 H 0.3868 1.0884 1.5260 0.082 Uiso 1 1 calc R
C4 C 0.32537(16) 1.04330(16) 1.0749(7) 0.0672(13) Uani 1 1 d .
H4 H 0.3081 1.0315 0.9638 0.081 Uiso 1 1 calc R
C3 C 0.30165(17) 1.06429(17) 1.2391(9) 0.0781(15) Uani 1 1 d .
H5 H 0.2685 1.0668 1.2316 0.094 Uiso 1 1 calc R
C11 C 0.42910(17) 0.90028(18) 0.2775(8) 0.0861(17) Uani 1 1 d .
H14A H 0.4067 0.9243 0.2294 0.103 Uiso 1 1 calc R
H14B H 0.4201 0.8912 0.4158 0.103 Uiso 1 1 calc R
C13 C 0.4493(3) 0.8550(3) -0.0477(11) 0.156(3) Uani 1 1 d DU
H15A H 0.4830 0.8613 -0.0248 0.187 Uiso 1 1 calc R
H15B H 0.4370 0.8816 -0.1279 0.187 Uiso 1 1 calc R
C12 C 0.4273(2) 0.8570(3) 0.1389(10) 0.132(3) Uani 1 1 d DU
H16A H 0.4398 0.8303 0.2181 0.159 Uiso 1 1 calc R
H16B H 0.3937 0.8503 0.1150 0.159 Uiso 1 1 calc R
C14 C 0.4462(2) 0.8120(2) -0.1784(9) 0.133(2) Uani 1 1 d U
H17A H 0.4665 0.7873 -0.1234 0.199 Uiso 1 1 calc R
H17B H 0.4564 0.8198 -0.3149 0.199 Uiso 1 1 calc R
H17C H 0.4137 0.8008 -0.1819 0.199 Uiso 1 1 calc R

loop_
_atom_site_aniso_label
_atom_site_aniso_U_11
_atom_site_aniso_U_22
_atom_site_aniso_U_33
_atom_site_aniso_U_23
_atom_site_aniso_U_13
_atom_site_aniso_U_12
C10 0.049(2) 0.061(3) 0.059(3) -0.016(2) 0.005(2) -0.002(2)
C6 0.054(3) 0.060(3) 0.056(3) -0.011(2) -0.003(2) -0.001(2)
O1 0.065(2) 0.087(2) 0.101(3) -0.044(2) 0.0215(18) -0.0229(16)
C8 0.051(2) 0.058(3) 0.048(3) -0.009(2) 0.000(2) 0.007(2)
C7 0.054(3) 0.063(3) 0.052(3) -0.006(2) -0.002(2) 0.000(2)
C9 0.051(2) 0.062(3) 0.057(3) -0.005(2) 0.006(2) -0.004(2)
C1 0.064(3) 0.059(3) 0.057(3) -0.002(2) 0.005(2) 0.008(2)
N1 0.085(3) 0.078(3) 0.066(3) -0.005(2) 0.013(2) 0.019(2)
C5 0.058(3) 0.045(2) 0.050(3) 0.000(2) 0.001(2) 0.0017(19)
C2 0.086(4) 0.062(3) 0.057(3) -0.004(2) -0.005(3) 0.006(2)
C4 0.060(3) 0.077(3) 0.064(3) -0.009(3) 0.005(2) 0.002(2)
C3 0.060(3) 0.088(4) 0.086(4) -0.002(3) 0.011(3) 0.013(3)
C11 0.075(3) 0.083(4) 0.100(4) -0.033(3) 0.015(3) -0.026(3)
C13 0.143(6) 0.171(6) 0.155(6) -0.082(5) 0.023(5) -0.041(5)
C12 0.122(5) 0.159(6) 0.116(5) -0.058(4) 0.032(4) -0.071(4)
C14 0.150(5) 0.121(5) 0.128(5) -0.054(4) 0.009(4) 0.003(4)

loop_
_atom_type_symbol
_atom_type_description
_atom_type_scat_dispersion_real
_atom_type_scat_dispersion_imag
_atom_type_scat_source
C C 0.0033 0.0016 'International Tables Vol C Tables 4.2.6.8 and 6.1.1.4'
H H 0.0000 0.0000 'International Tables Vol C Tables 4.2.6.8 and 6.1.1.4'
N N 0.0061 0.0033 'International Tables Vol C Tables 4.2.6.8 and 6.1.1.4'
O O 0.0106 0.0060 'International Tables Vol C Tables 4.2.6.8 and 6.1.1.4'

loop_
_geom_angle_atom_site_label_1
_geom_angle_atom_site_label_2
_geom_angle_atom_site_label_3
_geom_angle
_geom_angle_site_symmetry_1
_geom_angle_site_symmetry_3
O1 C10 C9 124.1(4) . .
O1 C10 C8 115.2(4) . 9_676
C9 C10 C8 120.6(4) . 9_676
C7 C6 C5 125.0(4) . .
C7 C6 H6 117.5 . .
C5 C6 H6 117.5 . .
C10 O1 C11 119.6(3) . .
C9 C8 C10 117.8(4) . 9_676
C9 C8 C7 122.6(4) . .
C10 C8 C7 119.6(4) 9_676 .
C6 C7 C8 127.0(4) . .
C6 C7 H7 116.5 . .
C8 C7 H7 116.5 . .
C10 C9 C8 121.6(4) . .
C10 C9 H13 119.2 . .
C8 C9 H13 119.2 . .
C5 C1 C2 119.8(4) . .
C5 C1 H2 120.1 . .
C2 C1 H2 120.1 . .
C2 N1 C3 115.8(4) . .
C1 C5 C4 116.1(4) . .
C1 C5 C6 122.9(4) . .
C4 C5 C6 120.9(4) . .
N1 C2 C1 124.2(4) . .
N1 C2 H1 117.9 . .
C1 C2 H1 117.9 . .
C3 C4 C5 119.6(4) . .
C3 C4 H4 120.2 . .
C5 C4 H4 120.2 . .
N1 C3 C4 124.5(4) . .
N1 C3 H5 117.8 . .
C4 C3 H5 117.8 . .
O1 C11 C12 109.1(4) . .
O1 C11 H14A 109.9 . .
C12 C11 H14A 109.9 . .
O1 C11 H14B 109.9 . .
C12 C11 H14B 109.9 . .
H14A C11 H14B 108.3 . .
C12 C13 C14 121.4(7) . .
C12 C13 H15A 107.0 . .
C14 C13 H15A 107.0 . .
C12 C13 H15B 107.0 . .
C14 C13 H15B 107.0 . .
H15A C13 H15B 106.7 . .
C13 C12 C11 123.5(6) . .
C13 C12 H16A 106.5 . .
C11 C12 H16A 106.5 . .
C13 C12 H16B 106.5 . .
C11 C12 H16B 106.5 . .
H16A C12 H16B 106.5 . .
C13 C14 H17A 109.5 . .
C13 C14 H17B 109.5 . .
H17A C14 H17B 109.5 . .
C13 C14 H17C 109.5 . .
H17A C14 H17C 109.5 . .
H17B C14 H17C 109.5 . .

loop_
_geom_bond_atom_site_label_1
_geom_bond_atom_site_label_2
_geom_bond_distance
_geom_bond_site_symmetry_2
C10 O1 1.377(4) .
C10 C9 1.387(5) .
C10 C8 1.410(5) 9_676
C6 C7 1.321(5) .
C6 C5 1.467(5) .
C6 H6 0.9300 .
O1 C11 1.408(5) .
C8 C9 1.403(5) .
C8 C10 1.410(5) 9_676
C8 C7 1.469(5) .
C7 H7 0.9300 .
C9 H13 0.9300 .
C1 C5 1.393(6) .
C1 C2 1.394(6) .
C1 H2 0.9300 .
N1 C2 1.329(6) .
N1 C3 1.335(6) .
C5 C4 1.395(5) .
C2 H1 0.9300 .
C4 C3 1.389(6) .
C4 H4 0.9300 .
C3 H5 0.9300 .
C11 C12 1.509(7) .
C11 H14A 0.9700 .
C11 H14B 0.9700 .
C13 C12 1.364(6) .
C13 C14 1.476(7) .
C13 H15A 0.9700 .
C13 H15B 0.9700 .
C12 H16A 0.9700 .
C12 H16B 0.9700 .
C14 H17A 0.9600 .
C14 H17B 0.9600 .
C14 H17C 0.9600 .

loop_
_geom_torsion_atom_site_label_1
_geom_torsion_atom_site_label_2
_geom_torsion_atom_site_label_3
_geom_torsion_atom_site_label_4
_geom_torsion
_geom_torsion_site_symmetry_1
C9 C10 O1 C11 25.4(7) .
C8 C10 O1 C11 -157.6(4) 9_676
C5 C6 C7 C8 -176.0(4) .
C9 C8 C7 C6 -21.3(6) .
C10 C8 C7 C6 158.0(4) 9_676
O1 C10 C9 C8 177.0(4) .
C8 C10 C9 C8 0.2(7) 9_676
C10 C8 C9 C10 -0.2(7) 9_676
C7 C8 C9 C10 179.1(4) .
C2 C1 C5 C4 -0.6(6) .
C2 C1 C5 C6 177.5(4) .
C7 C6 C5 C1 -23.1(6) .
C7 C6 C5 C4 155.0(4) .
C3 N1 C2 C1 0.5(7) .
C5 C1 C2 N1 -0.5(7) .
C1 C5 C4 C3 1.6(6) .
C6 C5 C4 C3 -176.6(4) .
C2 N1 C3 C4 0.6(7) .
C5 C4 C3 N1 -1.7(7) .
C10 O1 C11 C12 178.5(5) .
C14 C13 C12 C11 -179.5(7) .
O1 C11 C12 C13 -42.1(10) .
